data_4116495
loop_
_publ_author_name
'Kawabe, Kenji'
'Tadokoro, Makoto'
'Ichimura, Akio'
'Kojima, Yoshitane'
'Takino, Toshikazu'
'Sakurai, Hiromu'

_publ_contact_author_address
;
Department of Chemistry, Graduate School of Science, Osaka City Univ., 
3-3-138, Sugimoto, Sumiyoshi-ku, Osaka-city, Osaka 558-8585, Japan
;
_publ_contact_author_email kojima@sci.osaka-cu.ac.jp
_publ_contact_author_fax '81-6-6605-3122 or 81-6-6605-2522'
_publ_contact_author_name 'Yoshitane Kojima'
_publ_contact_author_phone 81-6-6605-2549
_publ_section_title
;
 Stereospecific and Structure-Dependent Insulin-Mimetic Oxovanadium(IV)
 Complexes with N,N'-Ethylenebis(amino acids)
;
_journal_coden_ASTM JACSAT
_journal_issue 34
_journal_name_full 'Journal of the American Chemical Society'
_journal_page_first 7937
_journal_page_last 7938
_journal_paper_doi 10.1021/ja984225+
_journal_volume 121
_journal_year 1999
_chemical_formula_sum 'C8 H17 N2 O6.5 V'
_chemical_formula_weight 296.17
_space_group_IT_number 14
_symmetry_cell_setting monoclinic
_symmetry_Int_Tables_number 14
_symmetry_space_group_name_Hall '-P 2yn'
_symmetry_space_group_name_H-M 'P 1 21/n 1'
_audit_creation_date 'Thu Jun 10 12:17:43 1999'
_audit_creation_method 'from TEXRAY.INF file'
_cell_angle_alpha 90
_cell_angle_beta 105.48(1)
_cell_angle_gamma 90
_cell_formula_units_Z 4
_cell_length_a 8.962(3)
_cell_length_b 11.569(2)
_cell_length_c 12.316(2)
_cell_measurement_reflns_used 25
_cell_measurement_temperature 296.2
_cell_measurement_theta_max 14.9
_cell_measurement_theta_min 14.7
_cell_volume 1230.6(5)
_computing_cell_refinement 'Rigaku/AFC Diffractometer Control'
_computing_data_collection 'Rigaku/AFC Diffractometer Control'
_computing_data_reduction teXsan
_computing_publication_material teXsan
_computing_structure_refinement teXsan
_diffrn_ambient_temperature 296.2
_diffrn_measurement_device_type 'Rigaku AFC7S'
_diffrn_measurement_method \w-2\q
_diffrn_orient_matrix_UB_11 0.08569
_diffrn_orient_matrix_UB_12 0.01356
_diffrn_orient_matrix_UB_13 0.06974
_diffrn_orient_matrix_UB_21 0.04325
_diffrn_orient_matrix_UB_22 0.06160
_diffrn_orient_matrix_UB_23 -0.03981
_diffrn_orient_matrix_UB_31 -0.06474
_diffrn_orient_matrix_UB_32 0.05910
_diffrn_orient_matrix_UB_33 0.02550
_diffrn_radiation_detector 'scintillation counter'
_diffrn_radiation_monochromator graphite
_diffrn_radiation_source 'Rigaku sealed tube'
_diffrn_radiation_type 'Mo K\a'
_diffrn_radiation_wavelength 0.7107
_diffrn_reflns_av_R_equivalents 0.014
_diffrn_reflns_av_sigmaI/netI 0.032
_diffrn_reflns_limit_h_max 12
_diffrn_reflns_limit_h_min 0
_diffrn_reflns_limit_k_max 16
_diffrn_reflns_limit_k_min 0
_diffrn_reflns_limit_l_max 16
_diffrn_reflns_limit_l_min -17
_diffrn_reflns_number 3976
_diffrn_reflns_reduction_process 'Lp corrections applied'
_diffrn_reflns_theta_max 29.99
_diffrn_reflns_theta_min 2.36
_diffrn_standards_decay_% -0.90
_diffrn_standards_interval_count 150
_diffrn_standards_number 3
_exptl_absorpt_coefficient_mu 0.829
_exptl_absorpt_correction_T_max 1.000
_exptl_absorpt_correction_T_min 0.890
_exptl_absorpt_correction_type psi-scan
_exptl_absorpt_process_details '(North, Phillips & Mathews, 1968)'
_exptl_crystal_colour blue
_exptl_crystal_density_diffrn 1.598
_exptl_crystal_description prismatic
_exptl_crystal_F_000 616.00
_exptl_crystal_size_max 0.600
_exptl_crystal_size_mid 0.400
_exptl_crystal_size_min 0.200
_refine_diff_density_max 0.32
_refine_diff_density_min -0.27
_refine_ls_extinction_coef 0.028(3)
_refine_ls_extinction_method 'Zachariasen(1967) type 2 gaussian isotropic'
_refine_ls_goodness_of_fit_ref 1.525
_refine_ls_hydrogen_treatment noref
_refine_ls_matrix_type full
_refine_ls_number_constraints 0
_refine_ls_number_parameters 164
_refine_ls_number_reflns 2978
_refine_ls_number_restraints 0
_refine_ls_R_factor_all 0.0000
_refine_ls_R_factor_gt 0.0000
_refine_ls_shift/su_max 0.0900
_refine_ls_shift/su_mean 0.0250
_refine_ls_structure_factor_coef F
_refine_ls_weighting_details 'w = 1/[\s^2^(Fo) + 0.00063|Fo|^2^]'
_refine_ls_weighting_scheme calc
_refine_ls_wR_factor_gt 0.0000
_refine_ls_wR_factor_ref 0.0515
_reflns_number_gt 0
_reflns_number_total 3761
_reflns_threshold_expression >2.0sigma(I)
_cod_data_source_file ja9842252B_1.cif
_cod_data_source_block complex(2).0.5H2O
_cod_original_cell_volume 1230.6(4)
_cod_original_sg_symbol_H-M 'P 21/n '
_cod_original_formula_sum 'C8 H17 N2 O6.50 V '
_cod_database_code 4116495

loop_
_symmetry_equiv_pos_as_xyz
x,y,z
1/2-x,1/2+y,1/2-z
-x,-y,-z
1/2+x,1/2-y,1/2+z

loop_
_atom_site_label
_atom_site_type_symbol
_atom_site_fract_x
_atom_site_fract_y
_atom_site_fract_z
_atom_site_U_iso_or_equiv
_atom_site_adp_type
_atom_site_occupancy
_atom_site_calc_flag
_atom_site_refinement_flags
V(1) V 0.63155(3) 0.35428(2) 0.33910(2) 0.02188(6) Uani 1.00 d .
O(1) O 0.6026(2) 0.1843(1) 0.3431(1) 0.0337(3) Uani 1.00 d .
O(2) O 0.5315(2) 0.0141(1) 0.2647(2) 0.0456(4) Uani 1.00 d .
O(3) O 0.6271(1) 0.51148(9) 0.2744(1) 0.0292(3) Uani 1.00 d .
O(4) O 0.4891(2) 0.6720(1) 0.2308(1) 0.0440(4) Uani 1.00 d .
O(5) O 0.6627(2) 0.3803(1) 0.4707(1) 0.0407(3) Uani 1.00 d .
O(6) O 0.8512(1) 0.33882(10) 0.3266(1) 0.0321(3) Uani 1.00 d .
O(7) O 0.4173(5) 0.0384(5) 0.4814(4) 0.086(2) Uani 0.50 d P
N(1) N 0.5537(2) 0.2983(1) 0.1460(1) 0.0269(3) Uani 1.00 d .
N(2) N 0.3857(2) 0.3842(1) 0.3006(1) 0.0246(3) Uani 1.00 d .
C(1) C 0.5623(2) 0.1177(1) 0.2574(2) 0.0311(4) Uani 1.00 d .
C(2) C 0.5550(2) 0.1706(2) 0.1439(2) 0.0358(4) Uani 1.00 d .
C(3) C 0.3941(2) 0.3440(1) 0.1056(1) 0.0328(4) Uani 1.00 d .
C(4) C 0.3061(2) 0.3256(1) 0.1928(2) 0.0322(4) Uani 1.00 d .
C(5) C 0.3658(2) 0.5117(1) 0.2891(2) 0.0276(4) Uani 1.00 d .
C(6) C 0.5029(2) 0.5706(1) 0.2618(1) 0.0258(3) Uani 1.00 d .
C(7) C 0.6482(3) 0.3456(2) 0.0741(2) 0.0437(5) Uani 1.00 d .
C(8) C 0.3167(2) 0.3413(2) 0.3906(2) 0.0404(5) Uani 1.00 d .
H(1a) H 0.4575 0.1306 0.0914 0.0441 Uiso 1.00 calc .
H(1b) H 0.6482 0.1415 0.1256 0.0441 Uiso 1.00 calc .
H(2a) H 0.3435 0.3069 0.0307 0.0441 Uiso 1.00 calc .
H(2b) H 0.3912 0.4271 0.0792 0.0441 Uiso 1.00 calc .
H(3a) H 0.2943 0.2448 0.2047 0.0441 Uiso 1.00 calc .
H(3b) H 0.1988 0.3578 0.1697 0.0441 Uiso 1.00 calc .
H(4a) H 0.2711 0.5371 0.2279 0.0441 Uiso 1.00 calc .
H(4b) H 0.3549 0.5505 0.3595 0.0441 Uiso 1.00 calc .
H(5a) H 0.6478 0.4290 0.0822 0.0441 Uiso 1.00 calc .
H(5b) H 0.7461 0.3082 0.0914 0.0441 Uiso 1.00 calc .
H(5c) H 0.6144 0.3275 -0.0065 0.0441 Uiso 1.00 calc .
H(6a) H 0.3425 0.2569 0.3989 0.0441 Uiso 1.00 calc .
H(6b) H 0.2048 0.3603 0.3714 0.0441 Uiso 1.00 calc .
H(6c) H 0.3601 0.3891 0.4545 0.0441 Uiso 1.00 calc .
H(7a) H 0.8950 0.2795 0.3057 0.0441 Uiso 1.00 calc .
H(7b) H 0.9020 0.3956 0.3010 0.0441 Uiso 1.00 calc .

loop_
_atom_site_aniso_label
_atom_site_aniso_U_11
_atom_site_aniso_U_22
_atom_site_aniso_U_33
_atom_site_aniso_U_12
_atom_site_aniso_U_13
_atom_site_aniso_U_23
V(1) 0.0226(1) 0.0193(1) 0.0224(1) 0.00194(9) 0.00370(9) -0.00116(9)
O(1) 0.0470(7) 0.0221(5) 0.0327(6) 0.0018(5) 0.0119(5) 0.0031(5)
O(2) 0.0443(7) 0.0208(6) 0.078(1) -0.0028(5) 0.0269(7) -0.0027(6)
O(3) 0.0218(5) 0.0200(5) 0.0462(7) -0.0004(4) 0.0099(5) 0.0015(5)
O(4) 0.0371(7) 0.0226(6) 0.077(1) 0.0039(5) 0.0234(7) 0.0135(6)
O(5) 0.0437(7) 0.0480(7) 0.0275(6) 0.0086(6) 0.0045(5) -0.0075(6)
O(6) 0.0249(6) 0.0234(5) 0.0493(7) 0.0035(4) 0.0124(5) 0.0000(5)
O(7) 0.092(3) 0.114(4) 0.062(2) -0.012(3) 0.036(2) 0.014(2)
N(1) 0.0306(6) 0.0248(6) 0.0244(6) 0.0006(5) 0.0060(5) -0.0004(5)
N(2) 0.0234(6) 0.0194(5) 0.0321(7) -0.0025(5) 0.0093(5) 0.0004(5)
C(1) 0.0261(7) 0.0213(7) 0.0471(10) 0.0026(6) 0.0117(7) -0.0008(7)
C(2) 0.0438(10) 0.0261(7) 0.0347(9) 0.0057(7) 0.0054(7) -0.0093(7)
C(3) 0.0352(9) 0.0301(8) 0.0264(8) 0.0033(7) -0.0034(7) -0.0023(6)
C(4) 0.0236(7) 0.0260(7) 0.0431(9) -0.0030(6) 0.0021(7) -0.0058(7)
C(5) 0.0246(7) 0.0194(6) 0.0410(9) 0.0006(5) 0.0125(6) -0.0016(6)
C(6) 0.0249(7) 0.0193(6) 0.0336(8) -0.0007(5) 0.0086(6) -0.0014(6)
C(7) 0.054(1) 0.053(1) 0.0301(9) -0.0016(9) 0.0200(8) 0.0022(8)
C(8) 0.0407(9) 0.0377(9) 0.051(1) -0.0030(7) 0.0270(8) 0.0064(8)

loop_
_atom_type_symbol
_atom_type_description
_atom_type_scat_dispersion_real
_atom_type_scat_dispersion_imag
_atom_type_scat_source
C C 0.003 0.002
;International Tables for Crystallography
(1992, Vol. C, Tables 4.2.6.8 and 6.1.1.1)
;
H H 0.000 0.000
;International Tables for Crystallography
(1992, Vol. C, Table 6.1.1.2)
;
O O 0.011 0.006
;International Tables for Crystallography
(1992, Vol. C, Tables 4.2.6.8 and 6.1.1.1)
;
N N 0.006 0.003
;International Tables for Crystallography
(1992, Vol. C, Tables 4.2.6.8 and 6.1.1.1)
;
V V 0.300 0.529
;International Tables for Crystallography
(1992, Vol. C, Tables 4.2.6.8 and 6.1.1.1)
;

loop_
_geom_angle_atom_site_label_1
_geom_angle_atom_site_label_2
_geom_angle_atom_site_label_3
_geom_angle
_geom_angle_site_symmetry_1
_geom_angle_site_symmetry_2
_geom_angle_site_symmetry_3
_geom_angle_publ_flag
O(1) V(1) O(3) 158.43(5) 1_555 1_555 1_555 yes
O(1) V(1) O(5) 98.63(7) 1_555 1_555 1_555 yes
O(1) V(1) O(6) 92.89(5) 1_555 1_555 1_555 yes
O(1) V(1) N(1) 75.53(5) 1_555 1_555 1_555 yes
O(1) V(1) N(2) 91.82(5) 1_555 1_555 1_555 yes
O(3) V(1) O(5) 102.37(7) 1_555 1_555 1_555 yes
O(3) V(1) O(6) 88.07(5) 1_555 1_555 1_555 yes
O(3) V(1) N(1) 83.05(5) 1_555 1_555 1_555 yes
O(3) V(1) N(2) 81.63(5) 1_555 1_555 1_555 yes
O(5) V(1) O(6) 100.60(7) 1_555 1_555 1_555 yes
O(5) V(1) N(1) 171.46(7) 1_555 1_555 1_555 yes
O(5) V(1) N(2) 94.85(6) 1_555 1_555 1_555 yes
O(6) V(1) N(1) 86.08(5) 1_555 1_555 1_555 yes
O(6) V(1) N(2) 162.98(5) 1_555 1_555 1_555 yes
N(1) V(1) N(2) 79.28(5) 1_555 1_555 1_555 yes
V(1) O(1) C(1) 125.9(1) 1_555 1_555 1_555 yes
V(1) O(3) C(6) 117.6(1) 1_555 1_555 1_555 yes
V(1) O(6) H(7a) 128.5(1) 1_555 1_555 1_555 no
V(1) O(6) H(7b) 123.61(9) 1_555 1_555 1_555 no
H(7a) O(6) H(7b) 99.4(1) 1_555 1_555 1_555 no
V(1) N(1) C(2) 106.7(1) 1_555 1_555 1_555 yes
V(1) N(1) C(3) 103.75(10) 1_555 1_555 1_555 yes
V(1) N(1) C(7) 115.7(1) 1_555 1_555 1_555 yes
C(2) N(1) C(3) 111.2(1) 1_555 1_555 1_555 yes
C(2) N(1) C(7) 110.5(1) 1_555 1_555 1_555 yes
C(3) N(1) C(7) 108.8(1) 1_555 1_555 1_555 yes
V(1) N(2) C(4) 109.95(10) 1_555 1_555 1_555 yes
V(1) N(2) C(5) 105.62(9) 1_555 1_555 1_555 yes
V(1) N(2) C(8) 112.7(1) 1_555 1_555 1_555 yes
C(4) N(2) C(5) 110.4(1) 1_555 1_555 1_555 yes
C(4) N(2) C(8) 108.4(1) 1_555 1_555 1_555 yes
C(5) N(2) C(8) 109.7(1) 1_555 1_555 1_555 yes
O(1) C(1) O(2) 122.8(2) 1_555 1_555 1_555 yes
O(1) C(1) C(2) 117.0(1) 1_555 1_555 1_555 yes
O(2) C(1) C(2) 120.2(2) 1_555 1_555 1_555 yes
N(1) C(2) C(1) 112.8(1) 1_555 1_555 1_555 yes
N(1) C(2) H(1a) 116.4(2) 1_555 1_555 1_555 no
N(1) C(2) H(1b) 111.0(2) 1_555 1_555 1_555 no
C(1) C(2) H(1a) 102.4(2) 1_555 1_555 1_555 no
C(1) C(2) H(1b) 104.1(2) 1_555 1_555 1_555 no
H(1a) C(2) H(1b) 109.1(2) 1_555 1_555 1_555 no
N(1) C(3) C(4) 110.6(1) 1_555 1_555 1_555 yes
N(1) C(3) H(2a) 108.3(2) 1_555 1_555 1_555 no
N(1) C(3) H(2b) 112.7(2) 1_555 1_555 1_555 no
C(4) C(3) H(2a) 113.5(2) 1_555 1_555 1_555 no
C(4) C(3) H(2b) 112.9(2) 1_555 1_555 1_555 no
H(2a) C(3) H(2b) 98.3(1) 1_555 1_555 1_555 no
N(2) C(4) C(3) 110.7(1) 1_555 1_555 1_555 yes
N(2) C(4) H(3a) 110.7(2) 1_555 1_555 1_555 no
N(2) C(4) H(3b) 106.2(1) 1_555 1_555 1_555 no
C(3) C(4) H(3a) 110.3(2) 1_555 1_555 1_555 no
C(3) C(4) H(3b) 113.1(2) 1_555 1_555 1_555 no
H(3a) C(4) H(3b) 105.7(2) 1_555 1_555 1_555 no
N(2) C(5) C(6) 112.5(1) 1_555 1_555 1_555 yes
N(2) C(5) H(4a) 114.3(1) 1_555 1_555 1_555 no
N(2) C(5) H(4b) 113.4(1) 1_555 1_555 1_555 no
C(6) C(5) H(4a) 105.8(1) 1_555 1_555 1_555 no
C(6) C(5) H(4b) 105.2(1) 1_555 1_555 1_555 no
H(4a) C(5) H(4b) 104.9(1) 1_555 1_555 1_555 no
O(3) C(6) O(4) 124.1(2) 1_555 1_555 1_555 yes
O(3) C(6) C(5) 117.5(1) 1_555 1_555 1_555 yes
O(4) C(6) C(5) 118.4(1) 1_555 1_555 1_555 yes
N(1) C(7) H(5a) 106.7(2) 1_555 1_555 1_555 no
N(1) C(7) H(5b) 109.8(2) 1_555 1_555 1_555 no
N(1) C(7) H(5c) 117.1(2) 1_555 1_555 1_555 no
H(5a) C(7) H(5b) 117.3(2) 1_555 1_555 1_555 no
H(5a) C(7) H(5c) 107.9(2) 1_555 1_555 1_555 no
H(5b) C(7) H(5c) 98.5(2) 1_555 1_555 1_555 no
N(2) C(8) H(6a) 105.6(2) 1_555 1_555 1_555 no
N(2) C(8) H(6b) 110.0(2) 1_555 1_555 1_555 no
N(2) C(8) H(6c) 105.2(2) 1_555 1_555 1_555 no
H(6a) C(8) H(6b) 115.6(2) 1_555 1_555 1_555 no
H(6a) C(8) H(6c) 116.7(2) 1_555 1_555 1_555 no
H(6b) C(8) H(6c) 103.4(2) 1_555 1_555 1_555 no

loop_
_geom_bond_atom_site_label_1
_geom_bond_atom_site_label_2
_geom_bond_distance
_geom_bond_site_symmetry_1
_geom_bond_site_symmetry_2
_geom_bond_publ_flag
V(1) O(1) 1.986(1) 1_555 1_555 yes
V(1) O(3) 1.982(1) 1_555 1_555 yes
V(1) O(5) 1.598(1) 1_555 1_555 yes
V(1) O(6) 2.023(1) 1_555 1_555 yes
V(1) N(1) 2.383(1) 1_555 1_555 yes
V(1) N(2) 2.154(2) 1_555 1_555 yes
O(1) C(1) 1.278(2) 1_555 1_555 yes
O(2) C(1) 1.238(2) 1_555 1_555 yes
O(3) C(6) 1.280(2) 1_555 1_555 yes
O(4) C(6) 1.230(2) 1_555 1_555 yes
O(6) H(7a) 0.864 1_555 1_555 no
O(6) H(7b) 0.903 1_555 1_555 no
O(7) O(7) 1.684(10) 1_555 3_656 yes
N(1) C(2) 1.478(2) 1_555 1_555 yes
N(1) C(3) 1.481(2) 1_555 1_555 yes
N(1) C(7) 1.483(2) 1_555 1_555 yes
N(2) C(4) 1.492(2) 1_555 1_555 yes
N(2) C(5) 1.488(2) 1_555 1_555 yes
N(2) C(8) 1.492(2) 1_555 1_555 yes
C(1) C(2) 1.511(3) 1_555 1_555 yes
C(2) H(1a) 1.046 1_555 1_555 no
C(2) H(1b) 0.981 1_555 1_555 no
C(3) C(4) 1.507(3) 1_555 1_555 yes
C(3) H(2a) 1.008 1_555 1_555 no
C(3) H(2b) 1.013 1_555 1_555 no
C(4) H(3a) 0.956 1_555 1_555 no
C(4) H(3b) 1.000 1_555 1_555 no
C(5) C(6) 1.519(2) 1_555 1_555 yes
C(5) H(4a) 1.017 1_555 1_555 no
C(5) H(4b) 1.004 1_555 1_555 no
C(7) H(5a) 0.970 1_555 1_555 no
C(7) H(5b) 0.949 1_555 1_555 no
C(7) H(5c) 0.980 1_555 1_555 no
C(8) H(6a) 1.003 1_555 1_555 no
C(8) H(6b) 0.992 1_555 1_555 no
C(8) H(6c) 0.955 1_555 1_555 no

loop_
_geom_contact_atom_site_label_1
_geom_contact_atom_site_label_2
_geom_contact_distance
_geom_contact_site_symmetry_1
_geom_contact_site_symmetry_2
O(1) O(7) 3.164(4) 1_555 1_555
O(1) O(7) 3.399(5) 1_555 3_656
O(1) C(3) 3.588(2) 1_555 4_555
O(2) O(6) 2.668(2) 1_555 2_645
O(2) O(7) 3.098(4) 1_555 3_656
O(2) O(7) 3.115(4) 1_555 1_555
O(2) O(3) 3.222(2) 1_555 2_645
O(2) C(5) 3.444(2) 1_555 2_545
O(2) C(7) 3.597(3) 1_555 2_645
O(3) C(1) 3.162(2) 1_555 2_655
O(3) C(2) 3.315(2) 1_555 2_655
O(4) O(6) 2.611(2) 1_555 2_655
O(4) C(8) 3.376(3) 1_555 2_555
O(4) C(4) 3.517(2) 1_555 2_555
O(5) C(5) 3.283(2) 1_555 3_666
O(5) C(3) 3.457(2) 1_555 4_555
O(5) C(4) 3.596(2) 1_555 4_555
O(6) C(1) 3.537(2) 1_555 2_655
O(7) C(7) 3.224(5) 1_555 4_455
O(7) C(1) 3.472(4) 1_555 1_555
O(7) C(4) 3.518(5) 1_555 2_545
O(7) C(3) 3.521(5) 1_555 2_545

loop_
_geom_torsion_atom_site_label_1
_geom_torsion_atom_site_label_2
_geom_torsion_atom_site_label_3
_geom_torsion_atom_site_label_4
_geom_torsion
_geom_torsion_site_symmetry_1
_geom_torsion_site_symmetry_2
_geom_torsion_site_symmetry_3
_geom_torsion_site_symmetry_4
_geom_torsion_publ_flag
V(1) O(1) C(1) O(2) -172.7(1) 1_555 1_555 1_555 1_555 yes
V(1) O(1) C(1) C(2) 7.9(2) 1_555 1_555 1_555 1_555 yes
V(1) O(3) C(6) O(4) 174.3(1) 1_555 1_555 1_555 1_555 yes
V(1) O(3) C(6) C(5) -4.6(2) 1_555 1_555 1_555 1_555 yes
V(1) N(1) C(2) C(1) 14.8(2) 1_555 1_555 1_555 1_555 yes
V(1) N(1) C(3) C(4) -40.9(1) 1_555 1_555 1_555 1_555 yes
V(1) N(2) C(4) C(3) -43.3(2) 1_555 1_555 1_555 1_555 yes
V(1) N(2) C(5) C(6) 22.4(2) 1_555 1_555 1_555 1_555 yes
O(1) V(1) O(3) C(6) 87.7(2) 1_555 1_555 1_555 1_555 yes
O(1) V(1) N(1) C(2) -8.9(1) 1_555 1_555 1_555 1_555 yes
O(1) V(1) N(1) C(3) 108.6(1) 1_555 1_555 1_555 1_555 yes
O(1) V(1) N(1) C(7) -132.3(1) 1_555 1_555 1_555 1_555 yes
O(1) V(1) N(2) C(4) -59.8(1) 1_555 1_555 1_555 1_555 yes
O(1) V(1) N(2) C(5) -178.9(1) 1_555 1_555 1_555 1_555 yes
O(1) V(1) N(2) C(8) 61.3(1) 1_555 1_555 1_555 1_555 yes
O(1) C(1) C(2) N(1) -16.0(2) 1_555 1_555 1_555 1_555 yes
O(2) C(1) C(2) N(1) 164.7(2) 1_555 1_555 1_555 1_555 yes
O(3) V(1) O(1) C(1) 7.7(2) 1_555 1_555 1_555 1_555 yes
O(3) V(1) N(1) C(2) 173.6(1) 1_555 1_555 1_555 1_555 yes
O(3) V(1) N(1) C(3) -68.8(1) 1_555 1_555 1_555 1_555 yes
O(3) V(1) N(1) C(7) 50.2(1) 1_555 1_555 1_555 1_555 yes
O(3) V(1) N(2) C(4) 99.6(1) 1_555 1_555 1_555 1_555 yes
O(3) V(1) N(2) C(5) -19.6(1) 1_555 1_555 1_555 1_555 yes
O(3) V(1) N(2) C(8) -139.3(1) 1_555 1_555 1_555 1_555 yes
O(3) C(6) C(5) N(2) -13.7(2) 1_555 1_555 1_555 1_555 yes
O(4) C(6) C(5) N(2) 167.3(2) 1_555 1_555 1_555 1_555 yes
O(5) V(1) O(1) C(1) 174.5(1) 1_555 1_555 1_555 1_555 yes
O(5) V(1) O(3) C(6) -78.9(1) 1_555 1_555 1_555 1_555 yes
O(5) V(1) N(1) C(2) -56.6(4) 1_555 1_555 1_555 1_555 yes
O(5) V(1) N(1) C(3) 61.0(4) 1_555 1_555 1_555 1_555 yes
O(5) V(1) N(1) C(7) -180.0(4) 1_555 1_555 1_555 1_555 yes
O(5) V(1) N(2) C(4) -158.6(1) 1_555 1_555 1_555 1_555 yes
O(5) V(1) N(2) C(5) 82.3(1) 1_555 1_555 1_555 1_555 yes
O(5) V(1) N(2) C(8) -37.5(1) 1_555 1_555 1_555 1_555 yes
O(6) V(1) O(1) C(1) -84.4(1) 1_555 1_555 1_555 1_555 yes
O(6) V(1) O(3) C(6) -179.3(1) 1_555 1_555 1_555 1_555 yes
O(6) V(1) N(1) C(2) 85.1(1) 1_555 1_555 1_555 1_555 yes
O(6) V(1) N(1) C(3) -157.4(1) 1_555 1_555 1_555 1_555 yes
O(6) V(1) N(1) C(7) -38.3(1) 1_555 1_555 1_555 1_555 yes
O(6) V(1) N(2) C(4) 46.3(2) 1_555 1_555 1_555 1_555 yes
O(6) V(1) N(2) C(5) -72.9(2) 1_555 1_555 1_555 1_555 yes
O(6) V(1) N(2) C(8) 167.4(2) 1_555 1_555 1_555 1_555 yes
N(1) V(1) O(1) C(1) 0.8(1) 1_555 1_555 1_555 1_555 yes
N(1) V(1) O(3) C(6) 94.4(1) 1_555 1_555 1_555 1_555 yes
N(1) V(1) N(2) C(4) 15.1(1) 1_555 1_555 1_555 1_555 yes
N(1) V(1) N(2) C(5) -104.0(1) 1_555 1_555 1_555 1_555 yes
N(1) V(1) N(2) C(8) 136.2(1) 1_555 1_555 1_555 1_555 yes
N(1) C(3) C(4) N(2) 59.0(2) 1_555 1_555 1_555 1_555 yes
N(2) V(1) O(1) C(1) 79.3(1) 1_555 1_555 1_555 1_555 yes
N(2) V(1) O(3) C(6) 14.3(1) 1_555 1_555 1_555 1_555 yes
N(2) V(1) N(1) C(2) -103.7(1) 1_555 1_555 1_555 1_555 yes
N(2) V(1) N(1) C(3) 13.90(10) 1_555 1_555 1_555 1_555 yes
N(2) V(1) N(1) C(7) 133.0(1) 1_555 1_555 1_555 1_555 yes
C(1) C(2) N(1) C(3) -97.7(2) 1_555 1_555 1_555 1_555 yes
C(1) C(2) N(1) C(7) 141.4(2) 1_555 1_555 1_555 1_555 yes
C(2) N(1) C(3) C(4) 73.5(2) 1_555 1_555 1_555 1_555 yes
C(3) C(4) N(2) C(5) 72.8(2) 1_555 1_555 1_555 1_555 yes
C(3) C(4) N(2) C(8) -166.9(1) 1_555 1_555 1_555 1_555 yes
C(4) N(2) C(5) C(6) -96.4(2) 1_555 1_555 1_555 1_555 yes
C(4) C(3) N(1) C(7) -164.6(1) 1_555 1_555 1_555 1_555 yes
C(6) C(5) N(2) C(8) 144.1(2) 1_555 1_555 1_555 1_555 yes

loop_
_cod_changelog_entry_id
_cod_changelog_entry_author
_cod_changelog_entry_date
_cod_changelog_entry_text
1 'Vaitkus, Antanas' 2021-10-29T14:50:00+03:00 'Updated bibliographic information.'
